data_2007320
loop_
_publ_author_name
'Chang, Rakwoo'
'Shin, Whanchul'

_publ_section_title <i>N</i>-[2-(<i>N</i>'-Hydroxy-<i>N</i>-oxidodiaziniumyl)-3-methylbutyl]octanamide
_journal_issue 6
_journal_name_full 'Acta Crystallographica Section C'
_journal_page_first 827
_journal_page_last 829
_journal_paper_doi 10.1107/S0108270198000729
_journal_volume 54
_journal_year 1998
_chemical_formula_moiety 'C13 H27 N3 O3'
_chemical_formula_sum 'C13 H27 N3 O3'
_chemical_formula_weight 273.38
_chemical_name_systematic
;
N-(2-(N-Oxido-N'-hydroxydiazinyl)-3-methylbutyl)octanamide
;
_space_group_IT_number 14
_symmetry_cell_setting monoclinic
_symmetry_space_group_name_Hall '-P 2ybc'
_symmetry_space_group_name_H-M 'P 1 21/c 1'
_audit_creation_method SHELXL
_cell_angle_alpha 90.00
_cell_angle_beta 99.55(8)
_cell_angle_gamma 90.00
_cell_formula_units_Z 4
_cell_length_a 14.669(7)
_cell_length_b 10.722(8)
_cell_length_c 10.802(6)
_cell_measurement_reflns_used 22
_cell_measurement_temperature 293(2)
_cell_measurement_theta_max 35.47
_cell_measurement_theta_min 11.37
_cell_volume 1675.4(18)
_computing_cell_refinement 'local program'
_computing_data_collection 'local program (Yoon et al., 1994)'
_computing_data_reduction 'local program'
_computing_molecular_graphics 'ORTEPII (Johnson, 1976)'
_computing_publication_material SHELXL93
_computing_structure_refinement 'SHELXL93 (Sheldrick, 1993)'
_computing_structure_solution 'SHELXS86 (Sheldrick, 1990)'
_diffrn_ambient_temperature 293(2)
_diffrn_measurement_device 'Rigaku AFC four-circle'
_diffrn_measurement_method \w
_diffrn_radiation_monochromator graphite
_diffrn_radiation_source 'normal-focus sealed tube'
_diffrn_radiation_type CuK\a
_diffrn_radiation_wavelength 1.5418
_diffrn_reflns_av_R_equivalents 0.000
_diffrn_reflns_av_sigmaI/netI 0.044
_diffrn_reflns_limit_h_max 0
_diffrn_reflns_limit_h_min -16
_diffrn_reflns_limit_k_max 12
_diffrn_reflns_limit_k_min 0
_diffrn_reflns_limit_l_max 12
_diffrn_reflns_limit_l_min -11
_diffrn_reflns_number 2484
_diffrn_reflns_theta_max 60.05
_diffrn_reflns_theta_min 3.05
_diffrn_standards_decay_% 0
_diffrn_standards_interval_count 100
_diffrn_standards_number 3
_exptl_absorpt_coefficient_mu 0.625
_exptl_absorpt_correction_type none
_exptl_crystal_colour colorless
_exptl_crystal_density_diffrn 1.084
_exptl_crystal_density_meas 1.06(2)
_exptl_crystal_density_method 'flotation in n-hexane/dichloromethane'
_exptl_crystal_description plate
_exptl_crystal_F_000 600
_exptl_crystal_size_max 0.7
_exptl_crystal_size_mid 0.6
_exptl_crystal_size_min 0.1
_refine_diff_density_max 0.245
_refine_diff_density_min -0.213
_refine_ls_extinction_coef 0.042(3)
_refine_ls_extinction_method SHELXL93
_refine_ls_goodness_of_fit_all 1.028
_refine_ls_goodness_of_fit_obs 1.083
_refine_ls_hydrogen_treatment 'H atoms: see below'
_refine_ls_matrix_type full
_refine_ls_number_parameters 231
_refine_ls_number_reflns 2483
_refine_ls_number_restraints 0
_refine_ls_restrained_S_all 1.041
_refine_ls_restrained_S_obs 1.083
_refine_ls_R_factor_all 0.111
_refine_ls_R_factor_obs .067
_refine_ls_shift/esd_max -0.008
_refine_ls_shift/esd_mean 0.001
_refine_ls_structure_factor_coef Fsqd
_refine_ls_weighting_details 'w = 1/[\s^2^(Fo^2^)+(0.0828P)^2^+1.1606P] where P = (Fo^2^+2Fc^2^)/3'
_refine_ls_weighting_scheme calc
_refine_ls_wR_factor_all 0.198
_refine_ls_wR_factor_obs .159
_reflns_number_observed 1547
_reflns_number_total 2484
_reflns_observed_criterion I>2\s(I)
_cod_data_source_file de1075.cif
_cod_data_source_block nn2
_cod_depositor_comments
;
The following automatic conversions were performed:

'_refine_ls_weighting_scheme' value 'calc w =
1/[\s^2^(Fo^2^)+(0.0828P)^2^+1.1606P] where P = (Fo^2^+2Fc^2^)/3' was
changed to 'calc'. New tag '_refine_ls_weighting_details' was
created. The value of the new tag was set to 'w =
1/[\s^2^(Fo^2^)+(0.0828P)^2^+1.1606P] where P = (Fo^2^+2Fc^2^)/3'.

Automatic conversion script
Id: cif_fix_values 3143 2015-03-26 13:38:13Z robertas 
;
_cod_original_cell_volume 1675.4(17)
_cod_original_sg_symbol_H-M 'P 21/c'
_cod_database_code 2007320

loop_
_symmetry_equiv_pos_as_xyz
'x, y, z'
'-x, y+1/2, -z+1/2'
'-x, -y, -z'
'x, -y-1/2, z-1/2'

loop_
_atom_site_aniso_label
_atom_site_aniso_U_11
_atom_site_aniso_U_22
_atom_site_aniso_U_33
_atom_site_aniso_U_12
_atom_site_aniso_U_13
_atom_site_aniso_U_23
C1 .084(4) .102(5) .117(5) .016(3) .002(4) -.014(4)
C2 .065(3) .071(3) .057(2) -.004(2) .008(2) .000(2)
C3 .073(3) .058(2) .033(2) -.006(2) .005(2) .003(2)
C4 .070(3) .071(3) .046(2) -.002(2) .007(2) -.007(2)
C5 .074(3) .061(2) .051(2) .015(2) .017(2) .008(2)
C6 .066(3) .081(3) .071(3) .008(2) .013(2) .016(2)
C7 .081(3) .099(4) .125(4) -.003(3) -.012(3) .002(3)
C8 .138(6) .140(6) .172(7) -.018(5) -.021(5) .014(5)
C9 .140(6) .198(8) .150(6) -.004(6) -.009(5) .040(6)
C10 .125(6) .203(8) .143(6) -.003(5) -.043(5) .016(6)
C11 .135(6) .214(9) .167(7) -.020(6) -.041(5) .010(7)
C12 .136(6) .234(9) .167(7) -.018(7) -.027(5) .017(7)
C13 .087(4) .143(6) .065(3) -.008(4) -.015(3) -.001(4)
N1 .072(2) .066(2) .041(2) .003(2) .009(2) .0044(15)
N2 .071(2) .052(2) .043(2) -.002(2) .0133(14) .0023(14)
N3 .078(2) .055(2) .045(2) -.003(2) .0120(14) -.0011(14)
O1 .091(2) .104(2) .058(2) .023(2) .0209(14) .032(2)
O2 .092(2) .071(2) .0479(14) -.019(2) .0179(13) .0066(13)
O3 .097(2) .072(2) .0393(14) -.008(2) .0117(12) -.0107(12)

loop_
_atom_site_label
_atom_site_fract_x
_atom_site_fract_y
_atom_site_fract_z
_atom_site_U_iso_or_equiv
_atom_site_thermal_displace_type
_atom_site_calc_flag
_atom_site_refinement_flags
_atom_site_occupancy
_atom_site_disorder_group
_atom_site_type_symbol
C1 -.2613(4) .1944(6) -.2616(7) .103(2) Uani d . 1 . C
C2 -.2074(3) .0855(4) -.3004(4) .0649(11) Uani d . 1 . C
C3 -.1046(3) .0981(4) -.2557(3) .0549(10) Uani d . 1 . C
C4 -.0482(3) -.0147(4) -.2819(4) .0624(11) Uani d . 1 . C
C5 .1118(3) .0551(4) -.2738(3) .0615(10) Uani d . 1 . C
C6 .2071(3) .0595(5) -.1982(4) .0725(12) Uani d . 1 . C
C7 .2248(3) .1838(5) -.1323(5) .105(2) Uani d . 1 . C
H7A .1774(3) .1956(5) -.0729(5) .136 Uiso calc R 1 . H
H7B .2142(3) .2537(5) -.1984(5) .136 Uiso calc R 1 . H
C8 .3219(5) .1979(7) -.0564(7) .155(3) Uani d . 1 . C
H8A .3689(5) .1819(7) -.1157(7) .202 Uiso calc R 1 . H
H8B .3300(5) .2891(7) -.0266(7) .202 Uiso calc R 1 . H
C9 .3440(5) .1222(9) .0460(7) .167(3) Uani d . 1 . C
H9A .3440(5) .0312(9) .0154(7) .217 Uiso calc R 1 . H
H9B .2930(5) .1301(9) .1005(7) .217 Uiso calc R 1 . H
C10 .4405(5) .1496(9) .1313(7) .164(3) Uani d . 1 . C
H10A .4924(5) .1447(9) .0780(7) .213 Uiso calc R 1 . H
H10B .4403(5) .2381(9) .1684(7) .213 Uiso calc R 1 . H
C11 .4570(5) .0581(9) .2327(8) .180(3) Uani d . 1 . C
H11A .4584(5) -.0295(9) .1938(8) .233 Uiso calc R 1 . H
H11B .4022(5) .0605(9) .2812(8) .233 Uiso calc R 1 . H
C12 .5414(5) .0761(9) .3207(8) .185(4) Uani d . 1 . C
H12A .5970(6) .071(6) .2740(12) .240 Uiso calc R 1 . H
H12B .547(2) .008(3) .389(3) .240 Uiso calc R 1 . H
H12C .5401(18) .162(3) .363(4) .240 Uiso calc R 1 . H
C13 -.2278(5) .0682(9) -.4430(5) .102(2) Uani d . 1 . C
N1 .0481(2) -.0059(3) -.2245(3) .0596(9) Uani d . 1 . N
N2 -.0863(2) .1199(3) -.1168(2) .0548(8) Uani d . 1 . N
N3 -.0356(2) .2140(3) -.0825(3) .0594(9) Uani d . 1 . N
O1 .0946(2) .1071(3) -.3781(2) .0834(10) Uani d . 1 . O
O2 -.1181(2) .0428(2) -.0462(2) .0696(8) Uani d . 1 . O
O3 -.0203(2) .2190(3) .0459(2) .0691(9) Uani d . 1 . O
H1A -.329(4) .191(5) -.302(5) .13(2) Uiso d . 1 . H
H1B -.249(4) .200(5) -.179(5) .12(2) Uiso d . 1 . H
H1C -.238(4) .273(5) -.308(5) .117(19) Uiso d . 1 . H
H2 -.228(2) .012(3) -.261(3) .059(10) Uiso d . 1 . H
H3 -.083(2) .170(3) -.289(3) .049(9) Uiso d . 1 . H
H4A -.052(3) -.022(4) -.367(4) .073(12) Uiso d . 1 . H
H4B -.076(2) -.088(4) -.249(3) .061(11) Uiso d . 1 . H
H6A .252(3) .046(4) -.258(4) .096(14) Uiso d . 1 . H
H6B .212(3) -.006(4) -.137(4) .082(13) Uiso d . 1 . H
H13A -.208(4) .139(6) -.471(5) .12(2) Uiso d . 1 . H
H13B -.194(5) .001(7) -.480(7) .17(3) Uiso d . 1 . H
H13C -.301(4) .068(5) -.476(5) .123(17) Uiso d . 1 . H
H1N .060(2) -.036(4) -.154(4) .064(12) Uiso d . 1 . H
H3O .029(4) .288(6) .064(5) .14(2) Uiso d . 1 . H

loop_
_atom_type_symbol
_atom_type_description
_atom_type_scat_dispersion_real
_atom_type_scat_dispersion_imag
_atom_type_scat_source
C C 0.0181 0.0091 'International Tables Vol C Tables 4.2.6.8 and 6.1.1.4'
H H 0.0000 0.0000 'International Tables Vol C Tables 4.2.6.8 and 6.1.1.4'
O O 0.0492 0.0322 'International Tables Vol C Tables 4.2.6.8 and 6.1.1.4'
N N 0.0311 0.0180 'International Tables Vol C Tables 4.2.6.8 and 6.1.1.4'

loop_
_geom_angle_atom_site_label_1
_geom_angle_atom_site_label_2
_geom_angle_atom_site_label_3
_geom_angle
_geom_angle_publ_flag
C2 C1 H1A 112.(3) no
C2 C1 H1B 108.(4) no
H1A C1 H1B 117.(5) no
C2 C1 H1C 105.(3) no
H1A C1 H1C 101.(4) no
H1B C1 H1C 114.(5) no
C1 C2 C3 112.6(4) yes
C1 C2 C13 110.4(5) yes
C3 C2 C13 110.5(4) yes
C1 C2 H2 107.(2) no
C3 C2 H2 107.(2) no
C13 C2 H2 109.(2) no
N2 C3 C2 109.7(3) yes
N2 C3 C4 107.4(3) yes
C2 C3 C4 114.5(3) yes
N2 C3 H3 104.1(19) no
C2 C3 H3 110.(2) no
C4 C3 H3 111.(2) no
N1 C4 C3 113.0(3) yes
N1 C4 H4A 109.(2) no
C3 C4 H4A 108.(3) no
N1 C4 H4B 109.(2) no
C3 C4 H4B 107.(2) no
H4A C4 H4B 110.(3) no
O1 C5 N1 122.3(4) yes
O1 C5 C6 120.6(4) yes
N1 C5 C6 117.0(4) yes
C5 C6 C7 110.9(4) yes
C5 C6 H6A 107.(3) no
C7 C6 H6A 110.(3) no
C5 C6 H6B 108.(2) no
C7 C6 H6B 109.(2) no
H6A C6 H6B 111.(4) no
C6 C7 C8 114.3(5) no
C6 C7 H7A 108.7(3) no
C8 C7 H7A 108.7(4) no
C6 C7 H7B 108.7(3) no
C8 C7 H7B 108.7(4) no
H7A C7 H7B 107.6 no
C9 C8 C7 116.7(7) no
C9 C8 H8A 108.1(6) no
C7 C8 H8A 108.1(4) no
C9 C8 H8B 108.1(5) no
C7 C8 H8B 108.1(4) no
H8A C8 H8B 107.3 no
C8 C9 C10 115.5(7) no
C8 C9 H9A 108.4(5) no
C10 C9 H9A 108.4(5) no
C8 C9 H9B 108.4(5) no
C10 C9 H9B 108.4(4) no
H9A C9 H9B 107.5 no
C11 C10 C9 109.5(7) no
C11 C10 H10A 109.8(5) no
C9 C10 H10A 109.8(4) no
C11 C10 H10B 109.8(5) no
C9 C10 H10B 109.8(5) no
H10A C10 H10B 108.2 no
C10 C11 C12 114.9(8) no
C10 C11 H11A 108.5(5) no
C12 C11 H11A 108.5(5) no
C10 C11 H11B 108.5(5) no
C12 C11 H11B 108.5(5) no
H11A C11 H11B 107.5 no
C11 C12 H12A 109.5(5) no
C11 C12 H12B 109.5(5) no
H12A C12 H12B 109.5 no
C11 C12 H12C 109.5(5) no
H12A C12 H12C 109.5 no
H12B C12 H12C 109.5 no
C2 C13 H13A 102.(4) no
C2 C13 H13B 118.(4) no
H13A C13 H13B 106.(5) no
C2 C13 H13C 111.(3) no
H13A C13 H13C 105.(5) no
H13B C13 H13C 114.(5) no
C5 N1 C4 124.3(4) yes
C5 N1 H1N 121.(3) no
C4 N1 H1N 114.(3) no
N3 N2 O2 126.8(3) yes
N3 N2 C3 114.5(3) yes
O2 N2 C3 118.6(3) yes
N2 N3 O3 108.4(3) yes
N3 O3 H3O 102.(3) no

loop_
_geom_bond_atom_site_label_1
_geom_bond_atom_site_label_2
_geom_bond_site_symmetry_2
_geom_bond_distance
_geom_bond_publ_flag
C1 C2 . 1.507(7) yes
C1 H1A . 1.02(6) no
C1 H1B . .88(5) no
C1 H1C . 1.06(5) no
C2 C3 . 1.511(5) yes
C2 C13 . 1.531(6) yes
C2 H2 . .97(3) no
C3 N2 . 1.498(4) yes
C3 C4 . 1.518(5) yes
C3 H3 . .93(3) no
C4 N1 . 1.449(5) yes
C4 H4A . .91(4) no
C4 H4B . .97(4) no
C5 O1 . 1.245(4) yes
C5 N1 . 1.322(5) yes
C5 C6 . 1.498(6) yes
C6 C7 . 1.513(7) no
C6 H6A . 1.00(5) no
C6 H6B . .96(4) no
C7 C8 . 1.528(8) no
C7 H7A . 1.03 no
C7 H7B . 1.03 no
C8 C9 . 1.367(9) no
C8 H8A . 1.03 no
C8 H8B . 1.03 no
C9 C10 . 1.582(9) no
C9 H9A . 1.03 no
C9 H9B . 1.03 no
C10 C11 . 1.461(10) no
C10 H10A . 1.03 no
C10 H10B . 1.03 no
C11 C12 . 1.443(9) no
C11 H11A . 1.03 no
C11 H11B . 1.03 no
C12 H12A . 1.03 no
C12 H12B . 1.03 no
C12 H12C . 1.03 no
C13 H13A . .88(6) no
C13 H13B . 1.00(7) no
C13 H13C . 1.07(5) no
N1 H1N . .82(4) no
N2 N3 . 1.271(4) yes
N2 O2 . 1.265(3) yes
N3 O3 . 1.369(4) yes
O3 H3O . 1.03(6) no

loop_
_geom_torsion_atom_site_label_1
_geom_torsion_atom_site_label_2
_geom_torsion_atom_site_label_3
_geom_torsion_atom_site_label_4
_geom_torsion
_geom_torsion_publ_flag
C1 C2 C3 N2 53.8(5) no
C13 C2 C3 N2 177.8(5) no
C1 C2 C3 C4 174.6(5) no
C13 C2 C3 C4 -61.4(6) no
N2 C3 C4 N1 -50.8(4) no
C2 C3 C4 N1 -172.9(3) no
O1 C5 C6 C7 78.8(5) no
N1 C5 C6 C7 -101.2(5) no
C5 C6 C7 C8 -178.0(5) no
C6 C7 C8 C9 -66.2(10) no
C7 C8 C9 C10 -173.2(7) no
C8 C9 C10 C11 -177.0(9) no
C9 C10 C11 C12 -177.5(7) no
O1 C5 N1 C4 -2.9(6) no
C6 C5 N1 C4 177.1(4) no
C3 C4 N1 C5 -82.7(4) no
C2 C3 N2 N3 -128.1(3) no
C4 C3 N2 N3 106.9(4) no
C2 C3 N2 O2 54.9(4) no
C4 C3 N2 O2 -70.1(4) no
O2 N2 N3 O3 0.0(5) no
C3 N2 N3 O3 -176.7(3) no
